data_4329496
loop_
_publ_author_name
'Fen Yang'
'Baiyan Li'
'Wei Xu'
'Guanghua Li'
'Qi Zhou'
'Jia Hua'
'Zhan Shi'
'Shouhua Feng'

_publ_contact_author_email zshi@mail.jlu.edu.cn
_publ_contact_author_name 'Zhan Shi'
_publ_section_title
;
 Two Metal-Organic Frameworks Constructed from One-Dimensional Cobalt(II)
 Ferrimagnetic Chains with Alternating Antiferromagnetic/Ferromagnetic and
 AF/AF/FM Interaction: Synthesis, Structures, and Magnetic Properties
;
_journal_name_full 'Inorganic Chemistry'
_journal_page_first 6813
_journal_page_last 6820
_journal_paper_doi 10.1021/ic300546z
_journal_volume 51
_journal_year 2012
_chemical_formula_moiety 'C42 H42 Co3 N20 O4'
_chemical_formula_sum 'C42 H42 Co3 N20 O4'
_chemical_formula_weight 1067.75
_chemical_name_systematic
; 
 ? 
;
_space_group_IT_number 15
_symmetry_cell_setting monoclinic
_symmetry_space_group_name_Hall '-C 2yc'
_symmetry_space_group_name_H-M 'C 1 2/c 1'
_atom_sites_solution_hydrogens geom
_atom_sites_solution_primary direct
_atom_sites_solution_secondary difmap
_audit_creation_method SHELXL-97
_cell_angle_alpha 90.00
_cell_angle_beta 92.11(3)
_cell_angle_gamma 90.00
_cell_formula_units_Z 4
_cell_length_a 15.884(3)
_cell_length_b 22.496(5)
_cell_length_c 13.204(3)
_cell_measurement_temperature 293(2)
_cell_volume 4714.9(17)
_computing_cell_refinement Process-auto
_computing_data_collection Process-auto
_computing_data_reduction Process-auto
_computing_structure_refinement 'SHELXL-97 (Sheldrick, 1997)'
_computing_structure_solution 'SHELXS-97 (Sheldrick, 1990)'
_diffrn_ambient_temperature 293(2)
_diffrn_detector_area_resol_mean 10.0
_diffrn_measured_fraction_theta_full 0.990
_diffrn_measured_fraction_theta_max 0.990
_diffrn_measurement_device_type 'Rigaku RAXIS-RAPID'
_diffrn_measurement_method omega-scan
_diffrn_radiation_monochromator graphite
_diffrn_radiation_source 'fine-focus sealed tube'
_diffrn_radiation_type MoK\a
_diffrn_radiation_wavelength 0.71073
_diffrn_reflns_av_R_equivalents 0.1017
_diffrn_reflns_av_sigmaI/netI 0.0818
_diffrn_reflns_limit_h_max 18
_diffrn_reflns_limit_h_min -18
_diffrn_reflns_limit_k_max 26
_diffrn_reflns_limit_k_min -26
_diffrn_reflns_limit_l_max 15
_diffrn_reflns_limit_l_min -15
_diffrn_reflns_number 18019
_diffrn_reflns_theta_full 25.00
_diffrn_reflns_theta_max 25.00
_diffrn_reflns_theta_min 3.00
_diffrn_standards_decay_% 0
_diffrn_standards_interval_count 0
_diffrn_standards_interval_time 0
_diffrn_standards_number 0
_exptl_absorpt_coefficient_mu 1.108
_exptl_absorpt_correction_T_max 0.8816
_exptl_absorpt_correction_T_min 0.8041
_exptl_absorpt_correction_type empirical
_exptl_absorpt_process_details Process-auto
_exptl_crystal_colour orange
_exptl_crystal_density_diffrn 1.504
_exptl_crystal_density_meas ?
_exptl_crystal_description block
_exptl_crystal_F_000 2188
_exptl_crystal_size_max 0.24
_exptl_crystal_size_mid 0.16
_exptl_crystal_size_min 0.12
_refine_diff_density_max 1.475
_refine_diff_density_min -1.160
_refine_diff_density_rms 0.112
_refine_ls_extinction_method none
_refine_ls_goodness_of_fit_ref 1.042
_refine_ls_hydrogen_treatment mixed
_refine_ls_matrix_type full
_refine_ls_number_parameters 267
_refine_ls_number_reflns 4110
_refine_ls_number_restraints 87
_refine_ls_restrained_S_all 1.031
_refine_ls_R_factor_all 0.1098
_refine_ls_R_factor_gt 0.0789
_refine_ls_shift/su_max 0.000
_refine_ls_shift/su_mean 0.000
_refine_ls_structure_factor_coef Fsqd
_refine_ls_weighting_details 'calc w=1/[\s^2^(Fo^2^)+(0.1093P)^2^+20.8422P] where P=(Fo^2^+2Fc^2^)/3'
_refine_ls_weighting_scheme calc
_refine_ls_wR_factor_gt 0.1968
_refine_ls_wR_factor_ref 0.2173
_reflns_number_gt 2864
_reflns_number_total 4110
_reflns_threshold_expression >2sigma(I)
_cod_data_source_file ic300546z_si_001_2.cif
_cod_data_source_block compound-2
_cod_depositor_comments
;
The following automatic conversions were performed:

'_exptl_crystal_density_meas' value 'none' was changed to '?' - the
value is perceived as not measured.

Automatic conversion script
Id: cif_fix_values 3008 2015-01-20 13:52:24Z robertas 
;
_cod_original_cell_volume 4715.0(16)
_cod_database_code 4329496

loop_
_symmetry_equiv_pos_as_xyz
'x, y, z'
'-x, y, -z+1/2'
'x+1/2, y+1/2, z'
'-x+1/2, y+1/2, -z+1/2'
'-x, -y, -z'
'x, -y, z-1/2'
'-x+1/2, -y+1/2, -z'
'x+1/2, -y+1/2, z-1/2'

loop_
_atom_site_label
_atom_site_type_symbol
_atom_site_fract_x
_atom_site_fract_y
_atom_site_fract_z
_atom_site_U_iso_or_equiv
_atom_site_adp_type
_atom_site_occupancy
_atom_site_symmetry_multiplicity
_atom_site_calc_flag
_atom_site_refinement_flags
Co1 Co -0.40981(6) 0.02716(3) 0.48663(6) 0.0306(3) Uani 1 1 d .
Co2 Co -0.5000 0.01666(5) 0.2500 0.0274(3) Uani 1 2 d S
O1 O -0.5284(3) 0.02455(17) 0.4050(3) 0.0302(10) Uani 1 1 d .
H1 H -0.554(6) 0.055(4) 0.409(7) 0.080 Uiso 1 1 d .
O2 O -0.4464(4) 0.10503(19) 0.5605(3) 0.0450(12) Uani 1 1 d D
H2A H -0.471(5) 0.139(2) 0.537(5) 0.080 Uiso 1 1 d D
H2B H -0.428(5) 0.109(3) 0.625(3) 0.080 Uiso 1 1 d D
N1 N -0.3133(4) 0.1307(2) 0.3718(4) 0.0445(15) Uani 1 1 d .
N2 N -0.3667(4) 0.0850(2) 0.3701(4) 0.0428(14) Uani 1 1 d .
N3 N -0.4075(3) 0.0834(2) 0.2817(4) 0.0339(12) Uani 1 1 d .
N4 N -0.3840(4) 0.1274(2) 0.2228(4) 0.0388(13) Uani 1 1 d .
N5 N -0.1666(4) 0.4020(2) 0.0869(4) 0.0419(14) Uani 1 1 d .
N6 N -0.1214(3) 0.4512(2) 0.1034(4) 0.0347(12) Uani 1 1 d .
N7 N -0.0835(3) 0.4492(2) 0.1948(4) 0.0335(12) Uani 1 1 d .
N8 N -0.1035(4) 0.3978(2) 0.2392(4) 0.0382(13) Uani 1 1 d .
N9 N -0.2906(4) 0.0234(3) 0.5738(4) 0.0460(15) Uani 1 1 d .
N10 N 0.0181(6) 0.2735(4) 1.0158(7) 0.085(2) Uani 1 1 d U
C1 C -0.3247(5) 0.1556(3) 0.2800(5) 0.0417(17) Uani 1 1 d .
C2 C -0.2784(5) 0.2090(3) 0.2485(5) 0.0424(17) Uani 1 1 d .
C3 C -0.2939(5) 0.2351(3) 0.1536(5) 0.050(2) Uani 1 1 d .
H3 H -0.3327 0.2177 0.1083 0.100 Uiso 1 1 calc .
C4 C -0.2529(5) 0.2861(3) 0.1262(5) 0.052(2) Uani 1 1 d .
H4 H -0.2633 0.3022 0.0622 0.100 Uiso 1 1 calc .
C5 C -0.1959(5) 0.3137(3) 0.1937(5) 0.0445(18) Uani 1 1 d .
C6 C -0.1793(6) 0.2866(3) 0.2879(5) 0.060(2) Uani 1 1 d .
H6 H -0.1398 0.3032 0.3332 0.100 Uiso 1 1 calc .
C7 C -0.2217(6) 0.2351(4) 0.3139(5) 0.060(2) Uani 1 1 d .
H7 H -0.2110 0.2181 0.3774 0.100 Uiso 1 1 calc .
C8 C -0.1555(5) 0.3701(3) 0.1711(5) 0.0404(16) Uani 1 1 d .
C9 C -0.2690(8) -0.0268(5) 0.6212(9) 0.0922(11) Uani 1 1 d U
H9 H -0.2941 -0.0622 0.5997 0.100 Uiso 1 1 calc .
C10 C -0.2101(8) -0.0282(5) 0.7020(9) 0.0922(11) Uani 1 1 d U
H10 H -0.1953 -0.0643 0.7321 0.100 Uiso 1 1 calc .
C11 C -0.1740(8) 0.0231(5) 0.7372(9) 0.0922(11) Uani 1 1 d U
C12 C -0.1937(7) 0.0751(5) 0.6822(9) 0.0922(11) Uani 1 1 d U
H12 H -0.1676 0.1108 0.6996 0.100 Uiso 1 1 calc .
C13 C -0.2516(8) 0.0727(5) 0.6026(9) 0.0922(11) Uani 1 1 d U
H13 H -0.2640 0.1076 0.5673 0.100 Uiso 1 1 calc .
C14 C -0.1175(8) 0.0244(5) 0.8293(9) 0.0922(11) Uani 1 1 d U
H14A H -0.1436 0.0013 0.8817 0.100 Uiso 1 1 calc .
H14B H -0.0653 0.0047 0.8137 0.100 Uiso 1 1 calc .
C15 C -0.0970(7) 0.0835(5) 0.8711(9) 0.0922(11) Uani 1 1 d U
H15A H -0.1494 0.1017 0.8902 0.100 Uiso 1 1 calc .
H15B H -0.0755 0.1072 0.8164 0.100 Uiso 1 1 calc .
C16 C -0.0344(8) 0.0896(5) 0.9620(9) 0.0922(11) Uani 1 1 d U
H16A H -0.0586 0.0707 1.0202 0.100 Uiso 1 1 calc .
H16B H 0.0166 0.0681 0.9469 0.100 Uiso 1 1 calc .
C17 C 0.0424(7) 0.2440(5) 0.9418(9) 0.0922(11) Uani 1 1 d U
H17 H 0.0690 0.2649 0.8913 0.100 Uiso 1 1 calc .
C18 C 0.0333(7) 0.1829(5) 0.9280(9) 0.0922(11) Uani 1 1 d U
H18 H 0.0588 0.1641 0.8745 0.100 Uiso 1 1 calc .
C19 C -0.0109(8) 0.1525(6) 0.9902(10) 0.101(3) Uani 1 1 d U
C20 C -0.0433(9) 0.1831(7) 1.0663(11) 0.124(5) Uani 1 1 d U
H20 H -0.0784 0.1648 1.1117 0.100 Uiso 1 1 calc .
C21 C -0.0234(9) 0.2421(6) 1.0756(10) 0.110(4) Uani 1 1 d U
H21 H -0.0427 0.2613 1.1327 0.100 Uiso 1 1 calc .

loop_
_atom_site_aniso_label
_atom_site_aniso_U_11
_atom_site_aniso_U_22
_atom_site_aniso_U_33
_atom_site_aniso_U_23
_atom_site_aniso_U_13
_atom_site_aniso_U_12
Co1 0.0411(5) 0.0262(5) 0.0249(5) 0.0006(3) 0.0044(4) -0.0023(4)
Co2 0.0380(7) 0.0202(6) 0.0241(6) 0.000 0.0039(5) 0.000
O1 0.040(3) 0.027(2) 0.025(2) 0.0000(17) 0.0068(19) 0.0054(19)
O2 0.073(4) 0.032(2) 0.030(2) -0.0030(19) 0.000(2) -0.004(2)
N1 0.054(4) 0.043(3) 0.035(3) 0.003(3) -0.003(3) -0.021(3)
N2 0.062(4) 0.030(3) 0.037(3) 0.005(2) 0.008(3) -0.011(3)
N3 0.043(3) 0.030(3) 0.029(3) 0.000(2) -0.002(2) -0.006(2)
N4 0.053(4) 0.030(3) 0.033(3) 0.004(2) 0.003(3) -0.014(3)
N5 0.050(4) 0.042(3) 0.033(3) 0.003(2) -0.006(3) -0.015(3)
N6 0.041(3) 0.032(3) 0.031(3) 0.000(2) 0.003(2) -0.005(2)
N7 0.042(3) 0.026(3) 0.032(3) -0.001(2) 0.007(2) -0.009(2)
N8 0.048(3) 0.036(3) 0.031(3) 0.004(2) 0.002(3) -0.008(3)
N9 0.051(4) 0.044(3) 0.043(3) -0.003(3) 0.007(3) -0.008(3)
N10 0.085(3) 0.085(3) 0.085(3) -0.0008(10) 0.0031(10) -0.0003(10)
C1 0.056(5) 0.038(4) 0.031(3) -0.001(3) 0.007(3) -0.011(3)
C2 0.054(5) 0.034(4) 0.038(4) 0.003(3) 0.004(3) -0.019(3)
C3 0.061(5) 0.050(4) 0.039(4) 0.007(3) -0.004(4) -0.026(4)
C4 0.074(6) 0.040(4) 0.042(4) 0.011(3) -0.005(4) -0.022(4)
C5 0.059(5) 0.039(4) 0.036(4) 0.000(3) 0.007(3) -0.027(3)
C6 0.082(6) 0.051(4) 0.044(4) 0.015(3) -0.021(4) -0.037(4)
C7 0.085(6) 0.054(5) 0.039(4) 0.017(3) -0.005(4) -0.027(4)
C8 0.053(4) 0.037(4) 0.032(3) -0.002(3) 0.011(3) -0.016(3)
C9 0.0922(11) 0.0923(11) 0.0922(11) -0.0004(3) 0.0032(3) -0.0002(3)
C10 0.0922(11) 0.0923(11) 0.0922(11) -0.0004(3) 0.0032(3) -0.0002(3)
C11 0.0922(11) 0.0923(11) 0.0922(11) -0.0004(3) 0.0032(3) -0.0002(3)
C12 0.0922(11) 0.0923(11) 0.0922(11) -0.0004(3) 0.0032(3) -0.0002(3)
C13 0.0922(11) 0.0923(11) 0.0922(11) -0.0004(3) 0.0032(3) -0.0002(3)
C14 0.0922(11) 0.0923(11) 0.0922(11) -0.0004(3) 0.0032(3) -0.0002(3)
C15 0.0922(11) 0.0923(11) 0.0922(11) -0.0004(3) 0.0032(3) -0.0002(3)
C16 0.0922(11) 0.0923(11) 0.0922(11) -0.0004(3) 0.0032(3) -0.0002(3)
C17 0.0922(11) 0.0923(11) 0.0922(11) -0.0004(3) 0.0032(3) -0.0002(3)
C18 0.0922(11) 0.0923(11) 0.0922(11) -0.0004(3) 0.0032(3) -0.0002(3)
C19 0.101(4) 0.100(4) 0.101(4) -0.0004(10) 0.0037(10) -0.0003(10)
C20 0.124(5) 0.124(5) 0.124(5) 0.0001(10) 0.0051(10) -0.0003(10)
C21 0.110(4) 0.109(4) 0.110(4) -0.0005(10) 0.0045(10) -0.0001(10)

loop_
_atom_type_symbol
_atom_type_description
_atom_type_scat_dispersion_real
_atom_type_scat_dispersion_imag
_atom_type_scat_source
C C 0.0033 0.0016 'International Tables Vol C Tables 4.2.6.8 and 6.1.1.4'
H H 0.0000 0.0000 'International Tables Vol C Tables 4.2.6.8 and 6.1.1.4'
N N 0.0061 0.0033 'International Tables Vol C Tables 4.2.6.8 and 6.1.1.4'
O O 0.0106 0.0060 'International Tables Vol C Tables 4.2.6.8 and 6.1.1.4'
Co Co 0.3494 0.9721 'International Tables Vol C Tables 4.2.6.8 and 6.1.1.4'

loop_
_geom_angle_atom_site_label_1
_geom_angle_atom_site_label_2
_geom_angle_atom_site_label_3
_geom_angle
_geom_angle_site_symmetry_1
_geom_angle_site_symmetry_3
O2 Co1 O1 90.05(17) . 5_456
O2 Co1 O1 90.19(18) . .
O1 Co1 O1 84.50(16) 5_456 .
O2 Co1 N2 85.9(2) . .
O1 Co1 N2 170.9(2) 5_456 .
O1 Co1 N2 87.3(2) . .
O2 Co1 N6 173.93(19) . 4_445
O1 Co1 N6 93.40(18) 5_456 4_445
O1 Co1 N6 85.18(18) . 4_445
N2 Co1 N6 89.9(2) . 4_445
O2 Co1 N9 92.1(2) . .
O1 Co1 N9 92.1(2) 5_456 .
O1 Co1 N9 175.92(19) . .
N2 Co1 N9 96.2(2) . .
N6 Co1 N9 92.7(2) 4_445 .
O1 Co2 O1 170.4(2) 2_455 .
O1 Co2 N7 83.16(17) 2_455 3_445
O1 Co2 N7 103.80(18) . 3_445
O1 Co2 N7 103.80(18) 2_455 4_445
O1 Co2 N7 83.16(17) . 4_445
N7 Co2 N7 89.0(3) 3_445 4_445
O1 Co2 N3 87.74(17) 2_455 .
O1 Co2 N3 85.50(18) . .
N7 Co2 N3 170.63(19) 3_445 .
N7 Co2 N3 91.1(2) 4_445 .
O1 Co2 N3 85.50(18) 2_455 2_455
O1 Co2 N3 87.74(17) . 2_455
N7 Co2 N3 91.1(2) 3_445 2_455
N7 Co2 N3 170.63(19) 4_445 2_455
N3 Co2 N3 90.4(3) . 2_455
Co1 O1 Co2 136.8(2) 5_456 .
Co1 O1 Co1 95.50(16) 5_456 .
Co2 O1 Co1 105.93(19) . .
Co1 O1 H1 99(7) 5_456 .
Co2 O1 H1 106(7) . .
Co1 O1 H1 113(7) . .
Co1 O2 H2A 132(4) . .
Co1 O2 H2B 116(4) . .
H2A O2 H2B 112(3) . .
N2 N1 C1 104.1(5) . .
N3 N2 N1 109.1(5) . .
N3 N2 Co1 117.4(4) . .
N1 N2 Co1 132.5(4) . .
N2 N3 N4 111.2(5) . .
N2 N3 Co2 120.4(4) . .
N4 N3 Co2 128.3(4) . .
N3 N4 C1 103.3(5) . .
C8 N5 N6 104.9(5) . .
N7 N6 N5 110.1(5) . .
N7 N6 Co1 115.0(4) . 4_455
N5 N6 Co1 134.7(4) . 4_455
N6 N7 N8 108.6(5) . .
N6 N7 Co2 122.9(4) . 3
N8 N7 Co2 128.4(4) . 3
N7 N8 C8 104.8(5) . .
C13 N9 C9 117.9(9) . .
C13 N9 Co1 120.6(6) . .
C9 N9 Co1 119.0(6) . .
C17 N10 C21 111.9(11) . .
N1 C1 N4 112.2(6) . .
N1 C1 C2 122.8(6) . .
N4 C1 C2 124.9(6) . .
C7 C2 C3 118.7(6) . .
C7 C2 C1 119.9(6) . .
C3 C2 C1 121.4(6) . .
C4 C3 C2 121.1(6) . .
C4 C3 H3 119.4 . .
C2 C3 H3 119.4 . .
C3 C4 C5 120.5(6) . .
C3 C4 H4 119.7 . .
C5 C4 H4 119.7 . .
C4 C5 C6 118.0(6) . .
C4 C5 C8 122.6(6) . .
C6 C5 C8 119.3(6) . .
C7 C6 C5 120.4(6) . .
C7 C6 H6 119.8 . .
C5 C6 H6 119.8 . .
C2 C7 C6 121.2(6) . .
C2 C7 H7 119.4 . .
C6 C7 H7 119.4 . .
N5 C8 N8 111.6(5) . .
N5 C8 C5 126.4(6) . .
N8 C8 C5 121.9(6) . .
N9 C9 C10 122.2(10) . .
N9 C9 H9 118.9 . .
C10 C9 H9 118.9 . .
C11 C10 C9 120.4(11) . .
C11 C10 H10 119.8 . .
C9 C10 H10 119.8 . .
C10 C11 C12 116.4(11) . .
C10 C11 C14 122.0(11) . .
C12 C11 C14 121.5(10) . .
C13 C12 C11 119.6(11) . .
C13 C12 H12 120.2 . .
C11 C12 H12 120.2 . .
N9 C13 C12 123.2(10) . .
N9 C13 H13 118.4 . .
C12 C13 H13 118.4 . .
C15 C14 C11 116.4(10) . .
C15 C14 H14A 108.2 . .
C11 C14 H14A 108.2 . .
C15 C14 H14B 108.2 . .
C11 C14 H14B 108.2 . .
H14A C14 H14B 107.3 . .
C14 C15 C16 120.1(10) . .
C14 C15 H15A 107.3 . .
C16 C15 H15A 107.3 . .
C14 C15 H15B 107.3 . .
C16 C15 H15B 107.3 . .
H15A C15 H15B 106.9 . .
C19 C16 C15 115.2(10) . .
C19 C16 H16A 108.5 . .
C15 C16 H16A 108.5 . .
C19 C16 H16B 108.5 . .
C15 C16 H16B 108.5 . .
H16A C16 H16B 107.5 . .
N10 C17 C18 126.2(12) . .
N10 C17 H17 116.9 . .
C18 C17 H17 116.9 . .
C19 C18 C17 119.6(12) . .
C19 C18 H18 120.2 . .
C17 C18 H18 120.2 . .
C18 C19 C20 115.9(13) . .
C18 C19 C16 118.3(12) . .
C20 C19 C16 124.8(13) . .
C19 C20 C21 118.2(15) . .
C19 C20 H20 120.9 . .
C21 C20 H20 120.9 . .
N10 C21 C20 127.6(14) . .
N10 C21 H21 116.2 . .
C20 C21 H21 116.2 . .

loop_
_geom_bond_atom_site_label_1
_geom_bond_atom_site_label_2
_geom_bond_distance
_geom_bond_site_symmetry_2
Co1 O2 2.098(4) .
Co1 O1 2.114(4) 5_456
Co1 O1 2.137(5) .
Co1 N2 2.146(5) .
Co1 N6 2.149(5) 4_445
Co1 N9 2.181(6) .
Co2 O1 2.119(4) 2_455
Co2 O1 2.119(4) .
Co2 N7 2.126(5) 3_445
Co2 N7 2.126(5) 4_445
Co2 N3 2.132(5) .
Co2 N3 2.132(5) 2_455
O1 Co1 2.114(4) 5_456
O1 H1 0.80(10) .
O2 H2A 0.90(2) .
O2 H2B 0.90(2) .
N1 N2 1.332(7) .
N1 C1 1.342(8) .
N2 N3 1.315(7) .
N3 N4 1.320(7) .
N4 C1 1.344(8) .
N5 C8 1.330(8) .
N5 N6 1.335(7) .
N6 N7 1.330(7) .
N6 Co1 2.149(5) 4_455
N7 N8 1.341(7) .
N7 Co2 2.126(5) 3
N8 C8 1.350(8) .
N9 C13 1.319(12) .
N9 C9 1.331(12) .
N10 C17 1.253(13) .
N10 C21 1.264(14) .
C1 C2 1.476(9) .
C2 C7 1.359(10) .
C2 C3 1.397(9) .
C3 C4 1.374(9) .
C3 H3 0.9300 .
C4 C5 1.393(10) .
C4 H4 0.9300 .
C5 C6 1.401(10) .
C5 C8 1.457(9) .
C6 C7 1.390(10) .
C6 H6 0.9300 .
C7 H7 0.9300 .
C9 C10 1.393(16) .
C9 H9 0.9300 .
C10 C11 1.362(14) .
C10 H10 0.9300 .
C11 C12 1.406(15) .
C11 C14 1.484(16) .
C12 C13 1.372(15) .
C12 H12 0.9300 .
C13 H13 0.9300 .
C14 C15 1.472(15) .
C14 H14A 0.9700 .
C14 H14B 0.9700 .
C15 C16 1.535(15) .
C15 H15A 0.9700 .
C15 H15B 0.9700 .
C16 C19 1.506(15) .
C16 H16A 0.9700 .
C16 H16B 0.9700 .
C17 C18 1.394(16) .
C17 H17 0.9300 .
C18 C19 1.295(15) .
C18 H18 0.9300 .
C19 C20 1.336(17) .
C20 C21 1.369(18) .
C20 H20 0.9300 .
C21 H21 0.9300 .

loop_
_geom_hbond_atom_site_label_D
_geom_hbond_atom_site_label_H
_geom_hbond_atom_site_label_A
_geom_hbond_distance_DH
_geom_hbond_distance_HA
_geom_hbond_distance_DA
_geom_hbond_angle_DHA
_geom_hbond_site_symmetry_A
O1 H1 N4 0.80(10) 2.56(9) 3.156(6) 133(8) 2_455
O2 H2A N10 0.90(2) 2.00(4) 2.847(10) 156(7) 8_455
O2 H2B N8 0.90(2) 1.84(2) 2.733(7) 170(7) 7_456
